data_2300376
loop_
_publ_author_name
'Wood, Ian G.'
'Ahmed, Jabraan'
'Dobson, David P.'
'Vo\<cadlo, Lidunka'

_publ_section_title
;
 High-pressure phase transitions and equations of state in NiSi. III. A
 new high-pressure phase of NiSi
;
_journal_coeditor_code ks5332
_journal_issue 1
_journal_name_full 'Journal of Applied Crystallography'
_journal_page_first 14
_journal_page_last 24
_journal_paper_doi 10.1107/S0021889812047085
_journal_volume 46
_journal_year 2013
_chemical_formula_sum 'Ni Si'
_chemical_formula_weight 86.79
_chemical_name_systematic ' ?'
_space_group_IT_number 198
_symmetry_cell_setting cubic
_symmetry_space_group_name_Hall 'P 2ac 2ab 3'
_symmetry_space_group_name_H-M 'P 21 3'
_cell_angle_alpha 90.0
_cell_angle_beta 90.0
_cell_angle_gamma 90.0
_cell_formula_units_Z 4
_cell_length_a 4.49678(5)
_cell_length_b 4.49678
_cell_length_c 4.49678
_cell_volume 90.9295(10)
_pd_block_id 2012-07-25T10:11|XU1279_R2_phase2|Ian_G_Wood||
_pd_phase_name 'epsilon FeSi phase'
_cod_data_source_file ks5332.cif
_cod_data_source_block XU1279_R2_phase_2
_cod_depositor_comments
;
The following automatic conversions were performed:

'_geom_bond_publ_flag' value 'N' changed to 'n' according to
/home/saulius/struct/CIF-dictionaries/cif_core.dic dictionary named
'cif_core.dic' version 2.4.2 from 2011-04-26 (26
times).

'_geom_angle_publ_flag' value 'N' changed to 'n' according
to /home/saulius/struct/CIF-dictionaries/cif_core.dic dictionary
named 'cif_core.dic' version 2.4.2 from 2011-04-26 (42 times).

Automatic conversion script
Id: cif_fix_values 1891 2012-01-12 08:04:46Z andrius 
;
_cod_original_cell_volume 90.9290(30)
_cod_database_code 2300376

loop_
_symmetry_equiv_pos_site_id
_symmetry_equiv_pos_as_xyz
1 +x,+y,+z
2 +z,+x,+y
3 +y,+z,+x
4 +x+1/2,-y+1/2,-z
5 -z,+x+1/2,-y+1/2
6 -y+1/2,-z,+x+1/2
7 -z+1/2,-x,+y+1/2
8 +y+1/2,-z+1/2,-x
9 -y,+z+1/2,-x+1/2
10 -x+1/2,-y,+z+1/2
11 +z+1/2,-x+1/2,-y
12 -x,+y+1/2,-z+1/2

loop_
_atom_site_type_symbol
_atom_site_label
_atom_site_fract_x
_atom_site_fract_y
_atom_site_fract_z
_atom_site_occupancy
_atom_site_thermal_displace_type
_atom_site_U_iso_or_equiv
_atom_site_symmetry_multiplicity
Ni Ni1 0.1470(9) 0.1470(9) 0.1470(9) 1.0 Uiso 0.0167(16) 4
Si Si1 -0.1399(12) -0.1399(12) -0.1399(12) 1.0 Uiso 0.0167(16) 4

loop_
_atom_type_symbol
_atom_type_number_in_cell
Ni 4.0
Si 4.0

loop_
_geom_angle_atom_site_label_1
_geom_angle_atom_site_label_2
_geom_angle_atom_site_label_3
_geom_angle
_geom_angle_site_symmetry_1
_geom_angle_site_symmetry_3
_geom_angle_publ_flag
Si1 Ni1 Si1 71.58(16) 1_555 4_545 n
Si1 Ni1 Si1 138.71(13) 1_555 4_555 n
Si1 Ni1 Si1 71.58(16) 1_555 5_554 n
Si1 Ni1 Si1 138.71(13) 1_555 5_555 n
Si1 Ni1 Si1 71.58(16) 1_555 6_455 n
Si1 Ni1 Si1 138.71(13) 1_555 6_555 n
Si1 Ni1 Si1 133.80(24) 4_545 4_555 n
Si1 Ni1 Si1 110.50(15) 4_545 5_554 n
Si1 Ni1 Si1 112.5(4) 4_545 5_555 n
Si1 Ni1 Si1 110.50(15) 4_545 6_455 n
Si1 Ni1 Si1 68.74(10) 4_545 6_555 n
Si1 Ni1 Si1 68.74(10) 4_555 5_554 n
Si1 Ni1 Si1 69.71(20) 4_555 5_555 n
Si1 Ni1 Si1 112.5(4) 4_555 6_455 n
Si1 Ni1 Si1 69.71(20) 4_555 6_555 n
Si1 Ni1 Si1 133.80(24) 5_554 5_555 n
Si1 Ni1 Si1 110.50(15) 5_554 6_455 n
Si1 Ni1 Si1 112.5(4) 5_554 6_555 n
Si1 Ni1 Si1 68.74(10) 5_555 6_455 n
Si1 Ni1 Si1 69.71(20) 5_555 6_555 n
Si1 Ni1 Si1 133.80(24) 6_455 6_555 n
Ni1 Si1 Ni1 139.76(14) 1_555 4_445 n
Ni1 Si1 Ni1 72.96(21) 1_555 4_455 n
Ni1 Si1 Ni1 139.76(14) 1_555 5_544 n
Ni1 Si1 Ni1 72.96(21) 1_555 5_545 n
Ni1 Si1 Ni1 139.76(14) 1_555 6_454 n
Ni1 Si1 Ni1 72.96(21) 1_555 6_554 n
Ni1 Si1 Ni1 133.80(24) 4_445 4_455 n
Ni1 Si1 Ni1 68.03(23) 4_445 5_544 n
Ni1 Si1 Ni1 68.96(9) 4_445 5_545 n
Ni1 Si1 Ni1 68.03(23) 4_445 6_454 n
Ni1 Si1 Ni1 109.76(31) 4_445 6_554 n
Ni1 Si1 Ni1 109.76(31) 4_455 5_544 n
Ni1 Si1 Ni1 111.79(19) 4_455 5_545 n
Ni1 Si1 Ni1 68.96(9) 4_455 6_454 n
Ni1 Si1 Ni1 111.79(19) 4_455 6_554 n
Ni1 Si1 Ni1 133.80(24) 5_544 5_545 n
Ni1 Si1 Ni1 68.03(23) 5_544 6_454 n
Ni1 Si1 Ni1 68.96(9) 5_544 6_554 n
Ni1 Si1 Ni1 109.76(31) 5_545 6_454 n
Ni1 Si1 Ni1 111.79(19) 5_545 6_554 n
Ni1 Si1 Ni1 133.80(24) 6_454 6_554 n

loop_
_geom_bond_atom_site_label_1
_geom_bond_atom_site_label_2
_geom_bond_distance
_geom_bond_site_symmetry_2
_geom_bond_publ_flag
Ni1 Ni1 2.7679(12) 4_455 n
Ni1 Ni1 2.7679(12) 4_555 n
Ni1 Ni1 2.7679(12) 5_545 n
Ni1 Ni1 2.7679(12) 5_555 n
Ni1 Ni1 2.7679(12) 6_554 n
Ni1 Ni1 2.7679(12) 6_555 n
Ni1 Si1 2.234(9) 1_555 n
Ni1 Si1 2.474(8) 4_545 n
Ni1 Si1 2.415(7) 4_555 n
Ni1 Si1 2.474(8) 5_554 n
Ni1 Si1 2.415(7) 5_555 n
Ni1 Si1 2.474(8) 6_455 n
Ni1 Si1 2.415(7) 6_555 n
Si1 Ni1 2.234(9) 1_555 n
Si1 Ni1 2.474(8) 4_445 n
Si1 Ni1 2.415(7) 4_455 n
Si1 Ni1 2.474(8) 5_544 n
Si1 Ni1 2.415(7) 5_545 n
Si1 Ni1 2.474(8) 6_454 n
Si1 Ni1 2.415(7) 6_554 n
Si1 Si1 2.7602(10) 4_445 n
Si1 Si1 2.7602(10) 4_545 n
Si1 Si1 2.7602(10) 5_544 n
Si1 Si1 2.7602(10) 5_554 n
Si1 Si1 2.7602(10) 6_454 n
Si1 Si1 2.7602(10) 6_455 n

loop_
_pd_block_diffractogram_id
2012-07-25T10:11|XU1279_R2_H_01|Ian_G_Wood|PANalytical_X'Pert_Pro
